data_7236365
loop_
_publ_author_name
'Zhang, Man'
'Gao, Huiqi'
'Li, Chuan'
'Fu, Wei'
'Tang, Liwei'
'Zhou, Zhiming'

_publ_section_title
;
 Towards improved explosives with a high performance:
 N-(3,5-dinitro-1H-pyrazol-4-yl)-1H-tetrazol-5-amine and its salts
;
_journal_issue 4
_journal_name_full 'Journal of Materials Chemistry A'
_journal_page_first 1769
_journal_paper_doi 10.1039/C6TA07740D
_journal_volume 5
_journal_year 2017
_chemical_formula_sum 'C4 H10 N10 O6'
_chemical_formula_weight 294.22
_space_group_IT_number 14
_space_group_name_Hall '-P 2ybc'
_space_group_name_H-M_alt 'P 1 21/c 1'
_symmetry_cell_setting monoclinic
_symmetry_space_group_name_H-M 'P 1 21/c 1'
_atom_sites_solution_hydrogens geom
_atom_sites_solution_primary direct
_atom_sites_solution_secondary difmap
_audit_creation_method SHELXL-97
_audit_update_record
;
2016-01-25 deposited with the CCDC.
2016-12-08 downloaded from the CCDC.
;
_cell_angle_alpha 90.00
_cell_angle_beta 91.60(3)
_cell_angle_gamma 90.00
_cell_formula_units_Z 4
_cell_length_a 10.035(2)
_cell_length_b 6.9626(14)
_cell_length_c 16.699(3)
_cell_measurement_reflns_used 3752
_cell_measurement_temperature 153(2)
_cell_measurement_theta_max 27.4778
_cell_measurement_theta_min 2.0304
_cell_volume 1166.3(4)
_computing_cell_refinement 'CrystalClear (Rigaku Inc., 2008)'
_computing_data_collection 'CrystalClear (Rigaku Inc., 2008)'
_computing_data_reduction 'CrystalClear (Rigaku Inc., 2008)'
_computing_molecular_graphics
;
 Mercury: visualization and analysis of crystal structures, C. F. Macrae,
 P. R. Edgington, P. McCabe, E. Pidcock, G. P. Shields, R. Taylor,
 M. Towler and J. van de Streek, J. Appl. Cryst., 39, 453-457, 2006.
;
_computing_publication_material 'SHELX-97 (Sheldrick, 1997)'
_computing_structure_refinement 'SHELXL-97 (Sheldrick, 1997)'
_computing_structure_solution 'SHELXS-97 (Sheldrick, 1990)'
_diffrn_ambient_temperature 153(2)
_diffrn_detector_area_resol_mean 28.5714
_diffrn_measured_fraction_theta_full 0.987
_diffrn_measured_fraction_theta_max 0.987
_diffrn_measurement_device_type 'Saturn724+ CCD'
_diffrn_measurement_method '\w scans at fixed \c = 45\%'
_diffrn_radiation_monochromator graphite
_diffrn_radiation_source 'fine-focus sealed tube'
_diffrn_radiation_type MoK\a
_diffrn_radiation_wavelength 0.71073
_diffrn_reflns_av_R_equivalents 0.0298
_diffrn_reflns_av_sigmaI/netI 0.0292
_diffrn_reflns_limit_h_max 13
_diffrn_reflns_limit_h_min -13
_diffrn_reflns_limit_k_max 8
_diffrn_reflns_limit_k_min -9
_diffrn_reflns_limit_l_max 21
_diffrn_reflns_limit_l_min -21
_diffrn_reflns_number 7877
_diffrn_reflns_theta_full 27.48
_diffrn_reflns_theta_max 27.48
_diffrn_reflns_theta_min 3.13
_exptl_absorpt_coefficient_mu 0.152
_exptl_absorpt_correction_T_max 1.0000
_exptl_absorpt_correction_T_min 0.8083
_exptl_absorpt_correction_type multi-scan
_exptl_absorpt_process_details 'CrystalClear (Rigaku Inc., 2008)'
_exptl_crystal_colour colorless
_exptl_crystal_density_diffrn 1.676
_exptl_crystal_density_method 'not measured'
_exptl_crystal_description rod
_exptl_crystal_F_000 608
_exptl_crystal_size_max 0.20
_exptl_crystal_size_mid 0.15
_exptl_crystal_size_min 0.06
_refine_diff_density_max 0.365
_refine_diff_density_min -0.353
_refine_diff_density_rms 0.110
_refine_ls_extinction_method none
_refine_ls_goodness_of_fit_ref 1.211
_refine_ls_hydrogen_treatment constr
_refine_ls_matrix_type full
_refine_ls_number_parameters 181
_refine_ls_number_reflns 2627
_refine_ls_number_restraints 0
_refine_ls_restrained_S_all 1.211
_refine_ls_R_factor_all 0.0563
_refine_ls_R_factor_gt 0.0466
_refine_ls_shift/su_max 0.000
_refine_ls_shift/su_mean 0.000
_refine_ls_structure_factor_coef Fsqd
_refine_ls_weighting_details 'calc w=1/[\s^2^(Fo^2^)+(0.0620P)^2^+0.5110P] where P=(Fo^2^+2Fc^2^)/3'
_refine_ls_weighting_scheme calc
_refine_ls_wR_factor_gt 0.1189
_refine_ls_wR_factor_ref 0.1348
_reflns_number_gt 2338
_reflns_number_total 2627
_reflns_threshold_expression >2sigma(I)
_cod_data_source_file c6ta07740d2.cif
_cod_data_source_block bl80
_cod_original_cell_volume 1166.2(4)
_cod_original_sg_symbol_H-M P21/c
_cod_database_code 7236365

loop_
_symmetry_equiv_pos_as_xyz
'x, y, z'
'-x, y+1/2, -z+1/2'
'-x, -y, -z'
'x, -y-1/2, z-1/2'

loop_
_atom_site_label
_atom_site_type_symbol
_atom_site_fract_x
_atom_site_fract_y
_atom_site_fract_z
_atom_site_U_iso_or_equiv
_atom_site_adp_type
_atom_site_occupancy
_atom_site_symmetry_multiplicity
_atom_site_calc_flag
_atom_site_refinement_flags
O1 O 0.17619(15) 0.2005(2) 0.78150(9) 0.0259(3) Uani 1 1 d .
O2 O 0.04506(16) 0.4473(2) 0.78036(9) 0.0321(4) Uani 1 1 d .
O3 O 0.37547(14) 0.2538(2) 0.67401(9) 0.0274(4) Uani 1 1 d .
O4 O 0.37158(14) 0.1306(2) 0.55365(9) 0.0284(4) Uani 1 1 d .
N1 N 0.10472(16) 0.3184(2) 0.74726(10) 0.0179(3) Uani 1 1 d .
N2 N 0.31482(16) 0.2021(2) 0.61235(10) 0.0197(4) Uani 1 1 d .
N3 N 0.13577(16) 0.1598(2) 0.45980(10) 0.0196(4) Uani 1 1 d .
H3A H 0.0790 0.1879 0.4196 0.024 Uiso 1 1 d R
H3B H 0.2204 0.1228 0.4568 0.024 Uiso 1 1 d R
N4 N -0.03271(15) 0.3308(2) 0.63042(9) 0.0160(3) Uani 1 1 d .
N5 N -0.02209(15) 0.2823(2) 0.55050(9) 0.0153(3) Uani 1 1 d .
N6 N -0.24808(15) 0.3787(2) 0.51686(10) 0.0192(4) Uani 1 1 d .
N7 N -0.31998(16) 0.3694(3) 0.44691(10) 0.0215(4) Uani 1 1 d .
N8 N -0.24797(17) 0.2934(3) 0.39125(10) 0.0227(4) Uani 1 1 d .
N9 N -0.12594(17) 0.2484(2) 0.42127(10) 0.0207(4) Uani 1 1 d .
C13 C -0.13182(18) 0.3028(3) 0.49735(11) 0.0154(4) Uani 1 1 d .
C17 C 0.08622(18) 0.2991(3) 0.66083(11) 0.0152(4) Uani 1 1 d .
C19 C 0.10298(18) 0.2167(3) 0.53207(11) 0.0151(4) Uani 1 1 d .
C20 C 0.17701(18) 0.2278(3) 0.60479(11) 0.0161(4) Uani 1 1 d .
O5 O 0.37330(14) 0.0263(2) 0.37808(9) 0.0248(3) Uani 1 1 d .
H5A H 0.3462 -0.0564 0.3448 0.030 Uiso 1 1 d R
H5B H 0.4355 -0.0347 0.4012 0.030 Uiso 1 1 d R
O6 O 0.71097(14) 0.2675(2) 0.72400(9) 0.0250(3) Uani 1 1 d .
H6A H 0.7199 0.2551 0.7739 0.030 Uiso 1 1 d R
H6B H 0.7832 0.3131 0.7083 0.030 Uiso 1 1 d R
N10 N 0.41538(16) 0.0729(3) 0.86902(10) 0.0216(4) Uani 1 1 d .
H10A H 0.3954 0.1952 0.8589 0.026 Uiso 1 1 d R
H10B H 0.4172 -0.0107 0.8287 0.026 Uiso 1 1 d R
H10C H 0.3584 0.0033 0.8968 0.026 Uiso 1 1 d R
H10D H 0.4941 0.0513 0.8932 0.026 Uiso 1 1 d R

loop_
_atom_site_aniso_label
_atom_site_aniso_U_11
_atom_site_aniso_U_22
_atom_site_aniso_U_33
_atom_site_aniso_U_23
_atom_site_aniso_U_13
_atom_site_aniso_U_12
O1 0.0263(8) 0.0290(8) 0.0220(7) 0.0037(6) -0.0077(6) 0.0053(6)
O2 0.0394(9) 0.0342(9) 0.0224(7) -0.0075(7) -0.0012(6) 0.0134(7)
O3 0.0162(7) 0.0404(9) 0.0251(8) -0.0033(7) -0.0076(6) -0.0020(6)
O4 0.0177(7) 0.0431(9) 0.0243(7) -0.0048(7) 0.0025(6) 0.0096(6)
N1 0.0161(8) 0.0205(8) 0.0172(8) -0.0014(6) -0.0008(6) -0.0014(6)
N2 0.0146(8) 0.0227(8) 0.0218(8) 0.0010(7) -0.0012(6) 0.0012(6)
N3 0.0158(8) 0.0262(9) 0.0168(8) -0.0016(7) 0.0000(6) 0.0035(6)
N4 0.0163(8) 0.0181(8) 0.0135(7) -0.0002(6) -0.0011(6) 0.0000(6)
N5 0.0133(7) 0.0187(7) 0.0138(7) -0.0010(6) -0.0012(6) 0.0009(6)
N6 0.0141(7) 0.0212(8) 0.0221(8) 0.0010(7) -0.0038(6) 0.0015(6)
N7 0.0177(8) 0.0243(9) 0.0220(8) 0.0018(7) -0.0055(6) 0.0009(7)
N8 0.0198(8) 0.0269(9) 0.0208(8) 0.0005(7) -0.0068(7) 0.0023(7)
N9 0.0182(8) 0.0257(9) 0.0179(8) -0.0001(7) -0.0051(6) 0.0019(7)
C13 0.0141(8) 0.0150(8) 0.0168(9) 0.0015(7) -0.0028(7) -0.0007(7)
C17 0.0149(8) 0.0149(8) 0.0155(9) -0.0006(7) -0.0018(7) -0.0007(7)
C19 0.0133(8) 0.0147(8) 0.0174(9) 0.0021(7) -0.0002(7) -0.0011(7)
C20 0.0141(8) 0.0177(9) 0.0165(9) 0.0001(7) -0.0010(7) 0.0007(7)
O5 0.0213(7) 0.0243(7) 0.0285(8) -0.0043(6) -0.0040(6) 0.0058(6)
O6 0.0217(7) 0.0320(8) 0.0211(7) 0.0028(6) -0.0026(6) -0.0033(6)
N10 0.0166(8) 0.0226(9) 0.0254(8) 0.0002(7) -0.0028(6) -0.0007(7)

loop_
_atom_type_symbol
_atom_type_description
_atom_type_scat_dispersion_real
_atom_type_scat_dispersion_imag
_atom_type_scat_source
C C 0.0033 0.0016 'International Tables Vol C Tables 4.2.6.8 and 6.1.1.4'
H H 0.0000 0.0000 'International Tables Vol C Tables 4.2.6.8 and 6.1.1.4'
N N 0.0061 0.0033 'International Tables Vol C Tables 4.2.6.8 and 6.1.1.4'
O O 0.0106 0.0060 'International Tables Vol C Tables 4.2.6.8 and 6.1.1.4'

loop_
_geom_angle_atom_site_label_1
_geom_angle_atom_site_label_2
_geom_angle_atom_site_label_3
_geom_angle
O2 N1 O1 124.87(17)
O2 N1 C17 117.79(16)
O1 N1 C17 117.31(16)
O3 N2 O4 123.02(16)
O3 N2 C20 120.11(17)
O4 N2 C20 116.84(16)
C19 N3 H3A 116.9
C19 N3 H3B 113.6
H3A N3 H3B 127.8
C17 N4 N5 103.90(15)
C19 N5 N4 113.04(15)
C19 N5 C13 126.61(16)
N4 N5 C13 120.35(15)
C13 N6 N7 102.66(16)
N8 N7 N6 109.91(15)
N7 N8 N9 110.17(16)
C13 N9 N8 103.03(16)
N9 C13 N6 114.23(17)
N9 C13 N5 121.40(17)
N6 C13 N5 124.36(17)
N4 C17 C20 113.68(16)
N4 C17 N1 117.44(16)
C20 C17 N1 128.43(16)
N3 C19 N5 123.72(17)
N3 C19 C20 131.75(17)
N5 C19 C20 104.54(16)
N2 C20 C19 124.62(17)
N2 C20 C17 129.77(17)
C19 C20 C17 104.82(16)
H5A O5 H5B 100.3
H6A O6 H6B 106.2
H10A N10 H10B 119.4
H10A N10 H10C 118.4
H10B N10 H10C 93.7
H10A N10 H10D 116.1
H10B N10 H10D 101.3
H10C N10 H10D 104.3

loop_
_geom_bond_atom_site_label_1
_geom_bond_atom_site_label_2
_geom_bond_distance
O1 N1 1.222(2)
O2 N1 1.220(2)
O3 N2 1.235(2)
O4 N2 1.251(2)
N1 C17 1.456(2)
N2 C20 1.397(2)
N3 C19 1.321(2)
N3 H3A 0.8899
N3 H3B 0.8900
N4 C17 1.303(2)
N4 N5 1.384(2)
N5 C19 1.378(2)
N5 C13 1.402(2)
N6 C13 1.329(2)
N6 N7 1.357(2)
N7 N8 1.305(2)
N8 N9 1.347(2)
N9 C13 1.329(2)
C17 C20 1.414(3)
C19 C20 1.408(3)
O5 H5A 0.8402
O5 H5B 0.8401
O6 H6A 0.8400
O6 H6B 0.8399
N10 H10A 0.8900
N10 H10B 0.8901
N10 H10C 0.8900
N10 H10D 0.8899

loop_
_geom_torsion_atom_site_label_1
_geom_torsion_atom_site_label_2
_geom_torsion_atom_site_label_3
_geom_torsion_atom_site_label_4
_geom_torsion
C17 N4 N5 C19 1.3(2)
C17 N4 N5 C13 -178.38(16)
C13 N6 N7 N8 -0.2(2)
N6 N7 N8 N9 0.1(2)
N7 N8 N9 C13 0.0(2)
N8 N9 C13 N6 -0.2(2)
N8 N9 C13 N5 -179.32(17)
N7 N6 C13 N9 0.2(2)
N7 N6 C13 N5 179.37(17)
C19 N5 C13 N9 3.7(3)
N4 N5 C13 N9 -176.67(17)
C19 N5 C13 N6 -175.36(19)
N4 N5 C13 N6 4.3(3)
N5 N4 C17 C20 -1.0(2)
N5 N4 C17 N1 -173.89(15)
O2 N1 C17 N4 -38.0(3)
O1 N1 C17 N4 140.02(18)
O2 N1 C17 C20 150.3(2)
O1 N1 C17 C20 -31.7(3)
N4 N5 C19 N3 179.09(17)
C13 N5 C19 N3 -1.3(3)
N4 N5 C19 C20 -1.1(2)
C13 N5 C19 C20 178.54(17)
O3 N2 C20 C19 164.51(18)
O4 N2 C20 C19 -13.6(3)
O3 N2 C20 C17 -3.8(3)
O4 N2 C20 C17 178.08(19)
N3 C19 C20 N2 9.5(3)
N5 C19 C20 N2 -170.26(17)
N3 C19 C20 C17 -179.7(2)
N5 C19 C20 C17 0.5(2)
N4 C17 C20 N2 170.39(19)
N1 C17 C20 N2 -17.6(3)
N4 C17 C20 C19 0.3(2)
N1 C17 C20 C19 172.31(18)
